data_2010970
loop_
_publ_author_name
'Fustero, Santos'
'Garc\'ia de la Torre, Marta'
'Ram\'irez de Arellano, M. Carmen'

_publ_section_title 1-Chloro-1,1-difluoro-<i>N</i>-(4-methoxyphenyl)-3-(pyrrolidin-2-ylidene)propan-2-imine
_journal_issue 5
_journal_name_full 'Acta Crystallographica Section C'
_journal_page_first e213
_journal_page_last e214
_journal_paper_doi 10.1107/S0108270100005217
_journal_volume 56
_journal_year 2000
_chemical_formula_sum 'C14 H15 Cl F2 N2 O'
_chemical_formula_weight 300.73
_chemical_melting_point 88.9
_chemical_name_systematic
;
 N2-(4-Methoxyphenyl)-3-(2-pyrrolidinyliden)-1-chloro-1,1-
-difluoro-2-propan imine
;
_space_group_IT_number 14
_symmetry_cell_setting monoclinic
_symmetry_space_group_name_Hall '-P 2ybc'
_symmetry_space_group_name_H-M 'P 1 21/c 1'
_cell_angle_alpha 90.00
_cell_angle_beta 91.34(3)
_cell_angle_gamma 90.00
_cell_formula_units_Z 4
_cell_length_a 7.6548(15)
_cell_length_b 10.436(2)
_cell_length_c 17.543(4)
_cell_measurement_reflns_used 25
_cell_measurement_temperature 293(2)
_cell_measurement_theta_max 12.2
_cell_measurement_theta_min 9.5
_cell_volume 1401.0(5)
_computing_cell_refinement 'CAD-4-96 Software'
_computing_data_collection 'CAD-4-96 Software (Enraf Nonius, 1996)'
_computing_data_reduction 'MolEN (Fair, 1989)'
_computing_publication_material SHELXL97
_computing_structure_refinement 'SHELXL97 (Sheldrick, 1997)'
_computing_structure_solution 'SHELXS97 (Sheldrick, 1997)'
_diffrn_ambient_temperature 293(2)
_diffrn_measurement_device_type 'Enraf-Nonius CAD-4'
_diffrn_measurement_method \w
_diffrn_radiation_monochromator graphite
_diffrn_radiation_source 'fine-focus sealed tube'
_diffrn_radiation_type MoK\a
_diffrn_radiation_wavelength .71073
_diffrn_reflns_av_R_equivalents .0200
_diffrn_reflns_av_sigmaI/netI .0274
_diffrn_reflns_limit_h_max 9
_diffrn_reflns_limit_h_min -9
_diffrn_reflns_limit_k_max 5
_diffrn_reflns_limit_k_min -12
_diffrn_reflns_limit_l_max 20
_diffrn_reflns_limit_l_min 0
_diffrn_reflns_number 3826
_diffrn_reflns_theta_full 24.97
_diffrn_reflns_theta_max 24.97
_diffrn_reflns_theta_min 2.27
_diffrn_standards_decay_% 1.6
_diffrn_standards_interval_count 247
_diffrn_standards_number 3
_exptl_absorpt_coefficient_mu .292
_exptl_absorpt_correction_type none
_exptl_crystal_colour yellow
_exptl_crystal_density_diffrn 1.426
_exptl_crystal_density_method 'not measured'
_exptl_crystal_description prism
_exptl_crystal_F_000 624
_exptl_crystal_size_max .78
_exptl_crystal_size_mid .46
_exptl_crystal_size_min .42
_refine_diff_density_max .591
_refine_diff_density_min -.650
_refine_ls_extinction_method none
_refine_ls_goodness_of_fit_ref 1.038
_refine_ls_hydrogen_treatment mixed
_refine_ls_matrix_type full
_refine_ls_number_parameters 185
_refine_ls_number_reflns 2453
_refine_ls_number_restraints 183
_refine_ls_restrained_S_all 1.447
_refine_ls_R_factor_all .094
_refine_ls_R_factor_gt .070
_refine_ls_shift/su_max <0.001
_refine_ls_shift/su_mean .000
_refine_ls_structure_factor_coef Fsqd
_refine_ls_weighting_details 'calc w = 1/[\s^2^(Fo^2^)+(0.1017P)^2^+1.8583P] where P = (Fo^2^+2Fc^2^)/3'
_refine_ls_weighting_scheme calc
_refine_ls_wR_factor_ref .208
_reflns_number_gt 1774
_reflns_number_total 2453
_reflns_threshold_expression I>2\s(I)
_cod_data_source_file qb0204.cif
_cod_data_source_block I
_cod_original_sg_symbol_H-M 'P 21/c'
_cod_database_code 2010970
_cod_database_fobs_code 2010970

loop_
_symmetry_equiv_pos_as_xyz
'x, y, z'
'-x, y+1/2, -z+1/2'
'-x, -y, -z'
'x, -y-1/2, z-1/2'

loop_
_atom_site_label
_atom_site_fract_x
_atom_site_fract_y
_atom_site_fract_z
_atom_site_U_iso_or_equiv
_atom_site_adp_type
_atom_site_calc_flag
_atom_site_refinement_flags
_atom_site_occupancy
_atom_site_disorder_assembly
_atom_site_disorder_group
_atom_site_type_symbol
N1 .2623(6) -.4364(5) -.0242(2) .0526(12) Uani d DU 1 . . N
H1 .323(8) -.431(7) .025(2) .08(2) Uiso d D 1 . . H
N2 .2558(6) -.3098(5) .1105(2) .0521(11) Uani d U 1 . . N
C1 .1192(6) -.3690(5) -.0401(3) .0472(12) Uani d DU 1 . . C
C2 .0615(7) -.3994(6) -.1177(3) .0606(15) Uani d DU 1 . . C
H2A -.0539 -.4378 -.1173 .073 Uiso calc R 1 . . H
H2B .0549 -.3217 -.1479 .073 Uiso calc R 1 . . H
C3 .1827(8) -.4866(6) -.1504(3) .0633(16) Uani d DU 1 . . C
H3A .2434 -.4464 -.1920 .076 Uiso calc R 1 . . H
H3B .1229 -.5624 -.1696 .076 Uiso calc R 1 . . H
C4 .3116(9) -.5220(6) -.0853(3) .0645(16) Uani d DU 1 . . C
H4A .2984 -.6110 -.0704 .077 Uiso calc R 1 . . H
H4B .4314 -.5073 -.0998 .077 Uiso calc R 1 . . H
C5 .0530(7) -.2764(5) .0074(3) .0495(13) Uani d DU 1 . . C
H5 -.0416 -.2284 -.0106 .059 Uiso calc R 1 . . H
C6 .1191(6) -.2494(5) .0818(3) .0457(12) Uani d DU 1 . . C
C7 .0252(7) -.1463(6) .1257(3) .0522(13) Uani d DU 1 . . C
C8 .5290(8) -.3399(7) .4582(3) .0665(17) Uani d DU 1 . . C
H8A .6025 -.3224 .5021 .080 Uiso calc R 1 . . H
H8B .5334 -.4298 .4466 .080 Uiso calc R 1 . . H
H8C .4110 -.3159 .4687 .080 Uiso calc R 1 . . H
C11 .3288(6) -.2938(5) .1850(3) .0450(12) Uani d DU 1 . . C
C12 .4770(7) -.2197(6) .1966(3) .0538(13) Uani d DU 1 . . C
H12 .5217 -.1732 .1563 .065 Uiso calc R 1 . . H
C13 .5591(7) -.2142(6) .2674(3) .0546(14) Uani d DU 1 . . C
H13 .6578 -.1632 .2742 .065 Uiso calc R 1 . . H
C14 .4976(6) -.2826(5) .3277(3) .0448(12) Uani d DU 1 . . C
C15 .3512(7) -.3567(5) .3167(3) .0550(14) Uani d DU 1 . . C
H15 .3066 -.4032 .3571 .066 Uiso calc R 1 . . H
C16 .2697(7) -.3622(6) .2454(3) .0539(14) Uani d DU 1 . . C
H16 .1718 -.4141 .2386 .065 Uiso calc R 1 . . H
O .5880(5) -.2694(4) .3957(2) .0606(11) Uani d U 1 . . O
F1 -.1339(4) -.1189(4) .0950(2) .0875(14) Uani d U 1 . . F
F2 -.0122(5) -.1804(4) .19691(19) .0759(11) Uani d U 1 . . F
Cl .1415(2) -.00253(16) .13098(11) .0822(7) Uani d . 1 . . Cl

loop_
_atom_site_aniso_label
_atom_site_aniso_U_11
_atom_site_aniso_U_22
_atom_site_aniso_U_33
_atom_site_aniso_U_12
_atom_site_aniso_U_13
_atom_site_aniso_U_23
N1 .052(2) .066(3) .039(2) .006(2) -.0051(19) -.006(2)
N2 .050(2) .067(3) .039(2) .008(2) -.0070(18) -.008(2)
C1 .047(3) .059(3) .035(2) -.006(2) -.002(2) .002(2)
C2 .069(4) .074(4) .039(3) -.003(3) -.009(2) -.003(3)
C3 .073(4) .073(4) .044(3) -.014(3) .004(3) -.013(3)
C4 .077(4) .067(4) .050(3) .010(3) .001(3) -.014(3)
C5 .045(3) .063(3) .040(3) .006(2) -.007(2) .001(2)
C6 .043(3) .056(3) .038(2) -.001(2) -.001(2) -.003(2)
C7 .047(3) .063(4) .046(3) .004(2) -.003(2) -.003(2)
C8 .068(4) .090(5) .041(3) .014(3) -.006(3) .006(3)
C11 .043(3) .054(3) .037(2) .007(2) -.005(2) -.006(2)
C12 .051(3) .067(4) .044(3) -.010(3) .001(2) .008(3)
C13 .044(3) .072(4) .048(3) -.015(3) -.003(2) .003(3)
C14 .045(3) .051(3) .038(2) .004(2) -.007(2) .000(2)
C15 .062(3) .058(3) .045(3) -.015(3) -.005(2) .011(2)
C16 .053(3) .060(3) .048(3) -.016(3) -.010(2) .000(2)
O .060(2) .075(3) .045(2) -.005(2) -.0188(17) .0047(19)
F1 .054(2) .116(3) .092(3) .029(2) -.0170(18) -.039(2)
F2 .100(3) .076(2) .0538(19) .003(2) .0341(18) -.0038(17)
Cl .0846(12) .0610(11) .1015(15) -.0072(8) .0109(10) -.0067(9)

loop_
_atom_type_symbol
_atom_type_description
_atom_type_scat_dispersion_real
_atom_type_scat_dispersion_imag
_atom_type_scat_source
C C .0033 .0016 'International Tables Vol C Tables 4.2.6.8 and 6.1.1.4'
H H .0000 .0000 'International Tables Vol C Tables 4.2.6.8 and 6.1.1.4'
N N .0061 .0033 'International Tables Vol C Tables 4.2.6.8 and 6.1.1.4'
O O .0106 .0060 'International Tables Vol C Tables 4.2.6.8 and 6.1.1.4'
F F .0171 .0103 'International Tables Vol C Tables 4.2.6.8 and 6.1.1.4'
Cl Cl .1484 .1585 'International Tables Vol C Tables 4.2.6.8 and 6.1.1.4'

loop_
_geom_angle_atom_site_label_1
_geom_angle_atom_site_label_2
_geom_angle_atom_site_label_3
_geom_angle
_geom_angle_publ_flag
C1 N1 C4 113.6(4) y
C6 N2 C11 126.1(4) y
N1 C1 C5 123.9(4) y
N1 C1 C2 108.2(5) y
C5 C1 C2 127.6(5) y
C3 C2 C1 109.1(5) y
C2 C3 C4 105.5(5) y
N1 C4 C3 103.1(5) y
C1 C5 C6 124.6(5) y
N2 C6 C5 121.5(5) y
N2 C6 C7 122.0(4) y
C5 C6 C7 116.5(4) y
F2 C7 F1 102.6(4) ?
F2 C7 C6 113.6(5) ?
F1 C7 C6 112.5(4) ?
F2 C7 Cl 107.4(4) ?
F1 C7 Cl 107.1(4) ?
C6 C7 Cl 112.9(4) ?
C16 C11 C12 117.6(4) ?
C16 C11 N2 121.6(5) ?
C12 C11 N2 120.3(5) ?
C13 C12 C11 120.7(5) ?
C14 C13 C12 121.1(5) ?
C13 C14 C15 118.7(5) ?
C13 C14 O 116.3(4) ?
C15 C14 O 125.0(5) ?
C14 C15 C16 120.0(5) ?
C11 C16 C15 122.0(5) ?
C14 O C8 117.4(4) ?

loop_
_geom_bond_atom_site_label_1
_geom_bond_atom_site_label_2
_geom_bond_site_symmetry_2
_geom_bond_distance
_geom_bond_publ_flag
N1 C1 . 1.326(7) y
N1 C4 . 1.451(7) y
N2 C6 . 1.312(7) y
N2 C11 . 1.419(6) y
C1 C5 . 1.380(8) y
C1 C2 . 1.457(7) y
C2 C3 . 1.429(8) y
C3 C4 . 1.537(8) y
C5 C6 . 1.417(7) y
C6 C7 . 1.515(7) ?
C7 F2 . 1.337(6) ?
C7 F1 . 1.350(6) ?
C7 Cl . 1.746(6) ?
C8 O . 1.404(7) ?
C11 C16 . 1.363(7) ?
C11 C12 . 1.384(7) ?
C12 C13 . 1.379(7) ?
C13 C14 . 1.370(7) ?
C14 C15 . 1.371(7) ?
C14 O . 1.372(6) ?
C15 C16 . 1.386(7) ?

loop_
_geom_hbond_atom_site_label_D
_geom_hbond_atom_site_label_H
_geom_hbond_atom_site_label_A
_geom_hbond_distance_DH
_geom_hbond_distance_HA
_geom_hbond_distance_DA
_geom_hbond_angle_DHA
N1 H1 N2 .97(4) 2.04(6) 2.709(6) 124(5)

loop_
_geom_torsion_atom_site_label_1
_geom_torsion_atom_site_label_2
_geom_torsion_atom_site_label_3
_geom_torsion_atom_site_label_4
_geom_torsion
C4 N1 C1 C5 -176.2(5)
C4 N1 C1 C2 -2.9(5)
N1 C1 C2 C3 -2.4(4)
C5 C1 C2 C3 170.7(5)
C1 C2 C3 C4 6.2(5)
C1 N1 C4 C3 6.5(6)
C2 C3 C4 N1 -7.4(6)
N1 C1 C5 C6 -6.0(8)
C2 C1 C5 C6 -178.0(4)
C11 N2 C6 C5 -177.5(5)
C11 N2 C6 C7 3.3(8)
C1 C5 C6 N2 2.3(8)
C1 C5 C6 C7 -178.5(5)
N2 C6 C7 F2 -48.7(7)
C5 C6 C7 F2 132.1(5)
N2 C6 C7 F1 -164.7(5)
C5 C6 C7 F1 16.1(7)
N2 C6 C7 Cl 74.0(6)
C5 C6 C7 Cl -105.3(5)
C6 N2 C11 C16 87.1(7)
C6 N2 C11 C12 -101.1(7)
C16 C11 C12 C13 -1.1(8)
N2 C11 C12 C13 -173.3(5)
C11 C12 C13 C14 .7(9)
C12 C13 C14 C15 -.4(9)
C12 C13 C14 O -179.4(5)
C13 C14 C15 C16 .7(9)
O C14 C15 C16 179.6(5)
C12 C11 C16 C15 1.4(8)
N2 C11 C16 C15 173.5(5)
C14 C15 C16 C11 -1.2(9)
C13 C14 O C8 -179.1(5)
C15 C14 O C8 1.9(8)

loop_
_cod_related_entry_id
_cod_related_entry_database
_cod_related_entry_code
1 ChemSpider 30652287
